data_4068943
loop_
_publ_author_name
'Baker, Murray V.'
'Brown, David H.'
'Haque, Rosenani A.'
'Simpson, Peter V.'
'Skelton, Brian W.'
'White, Allan H.'
'Williams, Charlotte C.'

_publ_section_title
;
 Mercury Complexes of N-Heterocyclic Carbenes Derived from
 Imidazolium-Linked Cyclophanes: Synthesis, Structure, and Reactivity
;
_journal_issue 13
_journal_name_full Organometallics
_journal_page_first 3793
_journal_paper_doi 10.1021/om8011745
_journal_volume 28
_journal_year 2009
_chemical_formula_moiety 'C40 H36 Br4 Hg2 N12, 2(C2 H6 O S), 2(H2 O)'
_chemical_formula_sum 'C44 H52 Br4 Hg2 N12 O4 S2'
_chemical_formula_weight 1597.92
_chemical_name_systematic
;
 ?
;
_space_group_IT_number 15
_symmetry_cell_setting monoclinic
_symmetry_space_group_name_Hall '-C 2yc'
_symmetry_space_group_name_H-M 'C 1 2/c 1'
_atom_sites_solution_hydrogens geom
_atom_sites_solution_primary direct
_atom_sites_solution_secondary difmap
_audit_creation_date 2008-10-21T09:06:44-00:00
_audit_creation_method 'WinGX routine CIF_UPDATE'
_cell_angle_alpha 90
_cell_angle_beta 116.164(3)
_cell_angle_gamma 90
_cell_formula_units_Z 12
_cell_length_a 37.779(6)
_cell_length_b 27.298(4)
_cell_length_c 22.682(4)
_cell_measurement_reflns_used 6966
_cell_measurement_temperature 150(2)
_cell_measurement_theta_max 23.6
_cell_measurement_theta_min 1.9
_cell_volume 20995(6)
_computing_cell_refinement 'Siemens SAINT (Siemens, 1995)'
_computing_data_collection 'Siemens SMART (Siemens, 1995)'
_computing_data_reduction 'xtal ADDREF SORTRF'
_computing_molecular_graphics xtal
_computing_publication_material WinGX
_computing_structure_refinement 'SHELXL-97 (Sheldrick, 1997)'
_computing_structure_solution xtal
_diffrn_ambient_temperature 150(2)
_diffrn_measured_fraction_theta_full 0.99
_diffrn_measured_fraction_theta_max 0.983
_diffrn_measurement_device_type
;
Bruker SMART CCD diffractometer
;
_diffrn_measurement_method '\w scans'
_diffrn_radiation_monochromator graphite
_diffrn_radiation_type MoK\a
_diffrn_radiation_wavelength 0.71073
_diffrn_reflns_av_R_equivalents 0.089
_diffrn_reflns_av_unetI/netI 0.1388
_diffrn_reflns_limit_h_max 40
_diffrn_reflns_limit_h_min -45
_diffrn_reflns_limit_k_max 32
_diffrn_reflns_limit_k_min -32
_diffrn_reflns_limit_l_max 26
_diffrn_reflns_limit_l_min -26
_diffrn_reflns_number 97326
_diffrn_reflns_theta_full 25
_diffrn_reflns_theta_max 25.12
_diffrn_reflns_theta_min 0.96
_exptl_absorpt_coefficient_mu 6.766
_exptl_absorpt_correction_T_max .48
_exptl_absorpt_correction_T_min .19
_exptl_absorpt_correction_type multi-scan
_exptl_absorpt_process_details
;
 SADABS; Sheldrick, 1996
;
_exptl_crystal_colour colourless
_exptl_crystal_density_diffrn 1.517
_exptl_crystal_density_method 'not measured'
_exptl_crystal_description bar
_exptl_crystal_F_000 9168
_exptl_crystal_size_max .7
_exptl_crystal_size_mid .12
_exptl_crystal_size_min .08
_refine_diff_density_max 2.147
_refine_diff_density_min -1.606
_refine_diff_density_rms 0.214
_refine_ls_extinction_method none
_refine_ls_goodness_of_fit_ref 0.934
_refine_ls_hydrogen_treatment constr
_refine_ls_matrix_type full
_refine_ls_number_parameters 907
_refine_ls_number_reflns 18421
_refine_ls_number_restraints 18
_refine_ls_restrained_S_all 0.935
_refine_ls_R_factor_all 0.1341
_refine_ls_R_factor_gt 0.0666
_refine_ls_shift/su_max 0.024
_refine_ls_shift/su_mean 0.001
_refine_ls_structure_factor_coef Fsqd
_refine_ls_weighting_details 'calc w=1/[\s^2^(Fo^2^)+(0.0904P)^2^+0.0000P] where P=(Fo^2^+2Fc^2^)/3'
_refine_ls_weighting_scheme calc
_refine_ls_wR_factor_gt 0.1665
_refine_ls_wR_factor_ref 0.1843
_reflns_number_gt 8304
_reflns_number_total 18421
_reflns_threshold_expression I>2sigma(I)
_cod_data_source_file om8011745_si_001.cif
_cod_data_source_block ccw502
_cod_original_sg_symbol_Hall -c_2yc
_cod_original_sg_symbol_H-M C_1_2/c_1
_cod_database_code 4068943

loop_
_symmetry_equiv_pos_as_xyz
'x, y, z'
'-x, y, -z+1/2'
'x+1/2, y+1/2, z'
'-x+1/2, y+1/2, -z+1/2'
'-x, -y, -z'
'x, -y, z-1/2'
'-x+1/2, -y+1/2, -z'
'x+1/2, -y+1/2, z-1/2'

loop_
_atom_site_label
_atom_site_type_symbol
_atom_site_fract_x
_atom_site_fract_y
_atom_site_fract_z
_atom_site_U_iso_or_equiv
_atom_site_adp_type
_atom_site_occupancy
_atom_site_symmetry_multiplicity
_atom_site_calc_flag
_atom_site_refinement_flags
Hg1 Hg 0.577404(11) 0.515408(15) 0.368598(16) 0.04293(11) Uani 1 1 d .
Hg2 Hg 0.699376(12) 0.720910(16) 0.370274(17) 0.05068(13) Uani 1 1 d .
Hg3 Hg 0.797114(13) 0.240398(18) 0.637265(19) 0.06238(14) Uani 1 1 d .
Br11 Br 0.60267(3) 0.52266(4) 0.50794(4) 0.0494(3) Uani 1 1 d .
Br12 Br 0.65778(3) 0.49946(4) 0.38821(5) 0.0527(3) Uani 1 1 d .
Br21 Br 0.62362(3) 0.75326(4) 0.26207(5) 0.0627(4) Uani 1 1 d .
Br22 Br 0.69429(3) 0.63707(4) 0.28415(5) 0.0599(3) Uani 1 1 d .
Br31 Br 0.84302(4) 0.16248(5) 0.72556(5) 0.0789(4) Uani 1 1 d .
Br32 Br 0.83979(4) 0.30728(6) 0.75044(6) 0.0880(5) Uani 1 1 d .
C11 C 0.5216(2) 0.6022(4) 0.4094(4) 0.052(3) Uani 1 1 d .
H11A H 0.5384 0.5765 0.4396 0.062 Uiso 1 1 calc R
H11B H 0.5206 0.6302 0.4365 0.062 Uiso 1 1 calc R
C111 C 0.4811(2) 0.5826(3) 0.3716(4) 0.035(2) Uani 1 1 d .
N112 N 0.4600(2) 0.6013(3) 0.3135(3) 0.040(2) Uani 1 1 d .
C113 C 0.4229(3) 0.5877(3) 0.2833(4) 0.043(3) Uani 1 1 d .
C114 C 0.4064(3) 0.5546(4) 0.3098(4) 0.056(3) Uani 1 1 d .
H114 H 0.3796 0.5449 0.2864 0.067 Uiso 1 1 calc R
C115 C 0.4294(3) 0.5362(4) 0.3698(4) 0.058(3) Uani 1 1 d .
H115 H 0.4188 0.5131 0.3889 0.07 Uiso 1 1 calc R
C116 C 0.4661(3) 0.5499(3) 0.4017(4) 0.044(3) Uani 1 1 d .
H116 H 0.4822 0.5377 0.4446 0.053 Uiso 1 1 calc R
C12 C 0.3992(2) 0.6075(4) 0.2157(4) 0.043(3) Uani 1 1 d .
H12A H 0.3804 0.5821 0.1884 0.051 Uiso 1 1 calc R
H12B H 0.3838 0.6361 0.2181 0.051 Uiso 1 1 calc R
N121 N 0.5401(2) 0.6190(3) 0.3663(3) 0.043(2) Uani 1 1 d .
C122 C 0.5630(2) 0.5909(4) 0.3488(4) 0.040(2) Uani 1 1 d .
N123 N 0.5764(2) 0.6223(3) 0.3154(3) 0.043(2) Uani 1 1 d .
C124 C 0.5589(3) 0.6678(3) 0.3110(4) 0.049(3) Uani 1 1 d .
H124 H 0.5617 0.6955 0.2881 0.059 Uiso 1 1 calc R
C125 C 0.5384(3) 0.6660(4) 0.3431(4) 0.050(3) Uani 1 1 d .
H125 H 0.5243 0.6926 0.3498 0.06 Uiso 1 1 calc R
C13 C 0.5851(2) 0.4398(4) 0.2533(4) 0.047(3) Uani 1 1 d .
H13A H 0.6133 0.432 0.2678 0.057 Uiso 1 1 calc R
H13B H 0.5826 0.4759 0.2543 0.057 Uiso 1 1 calc R
C131 C 0.5618(3) 0.4221(4) 0.1838(4) 0.050(3) Uani 1 1 d .
N132 N 0.5218(2) 0.4246(3) 0.1593(3) 0.046(2) Uani 1 1 d .
C133 C 0.4990(3) 0.4088(3) 0.0977(4) 0.042(3) Uani 1 1 d .
C134 C 0.5168(2) 0.3912(3) 0.0596(4) 0.043(3) Uani 1 1 d .
H134 H 0.5008 0.3797 0.0163 0.052 Uiso 1 1 calc R
C135 C 0.5569(3) 0.3902(4) 0.0835(4) 0.056(3) Uani 1 1 d .
H135 H 0.5683 0.3789 0.0562 0.068 Uiso 1 1 calc R
C136 C 0.5812(3) 0.4054(4) 0.1471(4) 0.052(3) Uani 1 1 d .
H136 H 0.6092 0.4046 0.1646 0.063 Uiso 1 1 calc R
C14 C 0.4556(3) 0.4127(4) 0.0711(4) 0.047(3) Uani 1 1 d .
H14A H 0.447 0.4454 0.051 0.056 Uiso 1 1 calc R
H14B H 0.4429 0.3877 0.0365 0.056 Uiso 1 1 calc R
N141 N 0.5721(2) 0.4177(3) 0.2999(3) 0.046(2) Uani 1 1 d .
C142 C 0.5683(2) 0.4416(4) 0.3481(4) 0.048(3) Uani 1 1 d .
N143 N 0.5562(2) 0.4057(3) 0.3769(3) 0.044(2) Uani 1 1 d .
C144 C 0.5536(3) 0.3613(4) 0.3487(5) 0.057(3) Uani 1 1 d .
H144 H 0.5462 0.3313 0.3615 0.069 Uiso 1 1 calc R
C145 C 0.5632(3) 0.3678(4) 0.2995(5) 0.064(4) Uani 1 1 d .
H145 H 0.564 0.3435 0.2701 0.077 Uiso 1 1 calc R
C21 C 0.6271(3) 0.7431(4) 0.4239(4) 0.053(3) Uani 1 1 d .
H21A H 0.6017 0.7406 0.4267 0.064 Uiso 1 1 calc R
H21B H 0.6211 0.7518 0.3781 0.064 Uiso 1 1 calc R
C211 C 0.6516(3) 0.7847(4) 0.4696(4) 0.056(3) Uani 1 1 d .
N212 N 0.6719(2) 0.7729(3) 0.5334(3) 0.051(3) Uani 1 1 d .
C213 C 0.6926(3) 0.8121(4) 0.5744(5) 0.063(4) Uani 1 1 d .
C214 C 0.6918(4) 0.8594(5) 0.5563(5) 0.089(5) Uani 1 1 d .
H214 H 0.7064 0.8839 0.5873 0.107 Uiso 1 1 calc R
C215 C 0.6695(4) 0.8705(5) 0.4922(7) 0.116(6) Uani 1 1 d .
H215 H 0.6674 0.9034 0.4775 0.139 Uiso 1 1 calc R
C216 C 0.6496(3) 0.8333(5) 0.4483(5) 0.083(4) Uani 1 1 d .
H216 H 0.6344 0.8409 0.4032 0.1 Uiso 1 1 calc R
C22 C 0.7168(3) 0.6086(4) 0.4486(5) 0.068(4) Uani 1 1 d .
H22A H 0.7301 0.6277 0.4272 0.082 Uiso 1 1 calc R
H22B H 0.7052 0.5791 0.4214 0.082 Uiso 1 1 calc R
N221 N 0.6466(2) 0.6951(3) 0.4393(3) 0.057(3) Uani 1 1 d .
C222 C 0.6773(2) 0.6828(4) 0.4253(4) 0.040(2) Uani 1 1 d .
N223 N 0.6858(2) 0.6373(3) 0.4503(3) 0.048(3) Uani 1 1 d .
C224 C 0.6619(3) 0.6220(4) 0.4783(4) 0.059(3) Uani 1 1 d .
H224 H 0.6625 0.5909 0.4975 0.07 Uiso 1 1 calc R
C225 C 0.6383(3) 0.6585(4) 0.4732(4) 0.059(4) Uani 1 1 d .
H225 H 0.6191 0.6595 0.4896 0.071 Uiso 1 1 calc R
C23 C 0.8030(3) 0.6556(4) 0.6738(5) 0.072(4) Uani 1 1 d .
H23A H 0.8175 0.6416 0.7184 0.087 Uiso 1 1 calc R
H23B H 0.8216 0.6762 0.6646 0.087 Uiso 1 1 calc R
C231 C 0.7875(3) 0.6132(4) 0.6224(5) 0.073(4) Uani 1 1 d .
N232 N 0.7597(3) 0.6273(3) 0.5621(4) 0.061(3) Uani 1 1 d .
C233 C 0.7476(3) 0.5924(4) 0.5170(5) 0.066(4) Uani 1 1 d .
C234 C 0.7595(4) 0.5440(4) 0.5277(6) 0.104(6) Uani 1 1 d .
H234 H 0.7489 0.5196 0.4946 0.124 Uiso 1 1 calc R
C235 C 0.7888(4) 0.5336(4) 0.5922(7) 0.099(5) Uani 1 1 d .
H235 H 0.799 0.5012 0.6021 0.119 Uiso 1 1 calc R
C236 C 0.8026(4) 0.5675(4) 0.6392(6) 0.100(6) Uani 1 1 d .
H236 H 0.822 0.56 0.6822 0.12 Uiso 1 1 calc R
C24 C 0.7153(3) 0.7967(4) 0.6455(4) 0.061(3) Uani 1 1 d .
H24A H 0.7369 0.8206 0.6671 0.073 Uiso 1 1 calc R
H24B H 0.6973 0.8 0.6664 0.073 Uiso 1 1 calc R
N241 N 0.7694(2) 0.6868(3) 0.6713(3) 0.065(3) Uani 1 1 d .
C242 C 0.7657(3) 0.7354(4) 0.6562(4) 0.062(4) Uani 1 1 d .
N243 N 0.7324(2) 0.7483(3) 0.6608(3) 0.052(3) Uani 1 1 d .
C244 C 0.7180(3) 0.7083(4) 0.6822(4) 0.062(4) Uani 1 1 d .
H244 H 0.6953 0.7081 0.6902 0.074 Uiso 1 1 calc R
C245 C 0.7425(3) 0.6700(5) 0.6893(5) 0.070(4) Uani 1 1 d .
H245 H 0.7408 0.6379 0.7041 0.084 Uiso 1 1 calc R
C31 C 0.7386(3) 0.1399(4) 0.6347(5) 0.081(4) Uani 1 1 d .
H31A H 0.7235 0.1149 0.646 0.097 Uiso 1 1 calc R
H31B H 0.7666 0.1362 0.6664 0.097 Uiso 1 1 calc R
C311 C 0.7346(3) 0.1280(4) 0.5658(5) 0.070(4) Uani 1 1 d .
N312 N 0.7014(3) 0.1487(3) 0.5172(4) 0.073(3) Uani 1 1 d .
C313 C 0.6938(3) 0.1389(4) 0.4528(5) 0.075(3) Uani 1 1 d .
C314 C 0.7199(4) 0.1068(4) 0.4439(6) 0.092(4) Uani 1 1 d .
H314 H 0.715 0.098 0.4004 0.11 Uiso 1 1 calc R
C315 C 0.7551(3) 0.0858(4) 0.4998(6) 0.085(4) Uani 1 1 d .
H315 H 0.7729 0.0649 0.4925 0.102 Uiso 1 1 calc R
C316 C 0.7605(4) 0.0969(4) 0.5581(7) 0.088(5) Uani 1 1 d .
H316 H 0.7821 0.0837 0.5953 0.106 Uiso 1 1 calc R
C32 C 0.7339(3) 0.3182(4) 0.6701(4) 0.070(4) Uani 1 1 d .
H32A H 0.761 0.3239 0.6752 0.084 Uiso 1 1 calc R
H32B H 0.7328 0.33 0.7106 0.084 Uiso 1 1 calc R
N321 N 0.7249(2) 0.1901(3) 0.6448(4) 0.061(3) Uani 1 1 d .
C322 C 0.7458(3) 0.2316(4) 0.6477(4) 0.053(3) Uani 1 1 d .
N323 N 0.7256(2) 0.2662(3) 0.6629(3) 0.056(3) Uani 1 1 d .
C324 C 0.6934(3) 0.2469(5) 0.6683(5) 0.082(4) Uani 1 1 d .
H324 H 0.675 0.2641 0.6785 0.098 Uiso 1 1 calc R
C325 C 0.6934(3) 0.1982(5) 0.6562(5) 0.085(5) Uani 1 1 d .
H325 H 0.6749 0.1747 0.6558 0.102 Uiso 1 1 calc R
C33 C 0.6594(3) 0.3364(4) 0.4353(4) 0.059(3) Uani 1 1 d .
H33A H 0.6367 0.3547 0.4024 0.071 Uiso 1 1 calc R
H33B H 0.6822 0.3416 0.4254 0.071 Uiso 1 1 calc R
C331 C 0.6689(3) 0.3554(4) 0.5005(4) 0.050(3) Uani 1 1 d .
N332 N 0.6945(2) 0.3280(3) 0.5521(3) 0.055(3) Uani 1 1 d .
C333 C 0.7058(3) 0.3469(4) 0.6134(4) 0.048(3) Uani 1 1 d .
C334 C 0.6944(4) 0.3916(4) 0.6240(5) 0.081(4) Uani 1 1 d .
H334 H 0.7042 0.4036 0.6677 0.097 Uiso 1 1 calc R
C335 C 0.6679(3) 0.4212(4) 0.5705(5) 0.072(4) Uani 1 1 d .
H335 H 0.6592 0.4525 0.5774 0.087 Uiso 1 1 calc R
C336 C 0.6553(3) 0.4012(4) 0.5072(4) 0.057(3) Uani 1 1 d .
H336 H 0.6378 0.4189 0.4696 0.069 Uiso 1 1 calc R
C34 C 0.6560(3) 0.1584(4) 0.3991(5) 0.076(4) Uani 1 1 d .
H34A H 0.6578 0.158 0.3568 0.092 Uiso 1 1 calc R
H34B H 0.6338 0.137 0.3945 0.092 Uiso 1 1 calc R
N341 N 0.6499(2) 0.2845(3) 0.4297(3) 0.052(3) Uani 1 1 d .
C342 C 0.6649(3) 0.2477(4) 0.4083(4) 0.061(3) Uani 1 1 d .
N343 N 0.6488(3) 0.2070(4) 0.4136(4) 0.069(3) Uani 1 1 d .
C344 C 0.6209(3) 0.2157(4) 0.4390(5) 0.067(4) Uani 1 1 d .
H344 H 0.6045 0.1925 0.4462 0.08 Uiso 1 1 calc R
C345 C 0.6232(3) 0.2637(5) 0.4503(4) 0.068(4) Uani 1 1 d .
H345 H 0.609 0.2811 0.4692 0.081 Uiso 1 1 calc R
O10 O 0.5590(2) 0.7110(3) 0.4826(3) 0.093(3) Uani 1 1 d D
S10 S 0.56278(14) 0.73805(18) 0.5403(2) 0.1354(18) Uani 1 1 d D
C101 C 0.6128(3) 0.7282(6) 0.6025(6) 0.154(7) Uani 1 1 d D
H10A H 0.6187 0.693 0.6064 0.231 Uiso 1 1 calc R
H10B H 0.6156 0.7408 0.6448 0.231 Uiso 1 1 calc R
H10C H 0.6313 0.7454 0.5899 0.231 Uiso 1 1 calc R
C102 C 0.5638(7) 0.8036(5) 0.5234(10) 0.307(13) Uani 1 1 d D
H10D H 0.591 0.8135 0.5344 0.461 Uiso 1 1 calc R
H10E H 0.5541 0.8224 0.5499 0.461 Uiso 1 1 calc R
H10F H 0.5471 0.8099 0.4767 0.461 Uiso 1 1 calc R
O20 O 0.5582(2) 0.3023(3) 0.4952(3) 0.084(3) Uani 1 1 d D
S20 S 0.57573(15) 0.28490(19) 0.56551(19) 0.1422(19) Uani 1 1 d D
C201 C 0.6039(4) 0.3339(4) 0.6151(6) 0.120(6) Uani 1 1 d D
H20A H 0.6108 0.3566 0.5883 0.18 Uiso 1 1 calc R
H20B H 0.6281 0.321 0.6507 0.18 Uiso 1 1 calc R
H20C H 0.5885 0.3512 0.6337 0.18 Uiso 1 1 calc R
C202 C 0.5409(3) 0.2766(6) 0.5890(8) 0.171(8) Uani 1 1 d D
H20D H 0.5229 0.3047 0.5753 0.256 Uiso 1 1 calc R
H20E H 0.5527 0.2735 0.6369 0.256 Uiso 1 1 calc R
H20F H 0.5262 0.2467 0.5687 0.256 Uiso 1 1 calc R
O30 O 0.7547(2) 0.4403(3) 0.2497(4) 0.103(3) Uani 1 1 d D
S30 S 0.72718(15) 0.4806(2) 0.2231(4) 0.225(3) Uani 1 1 d D
C301 C 0.7309(7) 0.5035(7) 0.3102(9) 0.250(13) Uiso 1 1 d D
H30A H 0.7147 0.4823 0.3235 0.375 Uiso 1 1 calc R
H30B H 0.7214 0.5373 0.3061 0.375 Uiso 1 1 calc R
H30C H 0.7584 0.502 0.3435 0.375 Uiso 1 1 calc R
C302 C 0.6805(4) 0.4657(6) 0.2008(8) 0.168(8) Uiso 1 1 d D
H30D H 0.6755 0.4326 0.1823 0.251 Uiso 1 1 calc R
H30E H 0.6632 0.489 0.1676 0.251 Uiso 1 1 calc R
H30F H 0.675 0.4668 0.2392 0.251 Uiso 1 1 calc R
O01 O 0.8334(3) 0.4227(4) 0.3178(4) 0.130(4) Uani 1 1 d .
O02 O 0.8560(6) 0.4484(9) 0.7596(11) 0.147(8) Uiso 0.5 1 d P
O03 O 0.8783(7) 0.4413(9) 0.4963(12) 0.172(10) Uiso 0.5 1 d P
O04 O 0.4620(4) 0.2100(6) 0.3262(7) 0.084(5) Uiso 0.5 1 d P
O05 O 0.4496(7) 0.2383(10) 0.2560(12) 0.178(10) Uiso 0.5 1 d P

loop_
_atom_site_aniso_label
_atom_site_aniso_U_11
_atom_site_aniso_U_22
_atom_site_aniso_U_33
_atom_site_aniso_U_23
_atom_site_aniso_U_13
_atom_site_aniso_U_12
Hg1 0.04081(19) 0.0609(3) 0.02556(15) 0.00084(18) 0.01324(14) -0.0031(2)
Hg2 0.0513(2) 0.0608(3) 0.03230(18) 0.00126(19) 0.01154(16) -0.0131(2)
Hg3 0.0702(3) 0.0776(3) 0.0414(2) 0.0115(2) 0.02644(18) 0.0252(2)
Br11 0.0530(6) 0.0655(7) 0.0242(4) 0.0042(4) 0.0118(4) 0.0051(5)
Br12 0.0365(5) 0.0657(7) 0.0491(5) -0.0057(5) 0.0125(4) -0.0009(5)
Br21 0.0653(7) 0.0757(8) 0.0331(5) 0.0017(5) 0.0088(5) -0.0137(6)
Br22 0.0631(6) 0.0717(8) 0.0452(5) -0.0096(5) 0.0241(5) -0.0187(6)
Br31 0.0896(8) 0.1022(9) 0.0427(5) 0.0213(6) 0.0270(5) 0.0414(7)
Br32 0.0874(8) 0.1194(11) 0.0536(6) -0.0040(7) 0.0279(6) 0.0010(8)
C11 0.044(5) 0.076(7) 0.033(5) 0.013(5) 0.016(4) 0.011(5)
C111 0.041(5) 0.038(6) 0.037(4) -0.005(4) 0.026(4) 0.005(4)
N112 0.046(4) 0.052(5) 0.018(3) -0.002(3) 0.011(3) 0.005(4)
C113 0.040(5) 0.055(6) 0.037(4) -0.003(4) 0.022(4) 0.008(5)
C114 0.057(6) 0.071(7) 0.047(5) -0.005(5) 0.028(4) -0.011(6)
C115 0.103(6) 0.055(7) 0.042(4) -0.019(5) 0.054(4) -0.019(6)
C116 0.068(6) 0.039(6) 0.024(4) 0.007(4) 0.018(4) -0.001(5)
C12 0.036(5) 0.065(7) 0.036(4) -0.003(5) 0.023(4) 0.004(5)
N121 0.043(4) 0.062(5) 0.018(3) -0.001(4) 0.008(3) -0.012(4)
C122 0.016(3) 0.070(5) 0.020(3) -0.004(3) -0.006(3) -0.005(3)
N123 0.039(4) 0.064(6) 0.019(3) 0.003(4) 0.006(3) -0.005(4)
C124 0.062(6) 0.033(6) 0.032(5) -0.001(4) 0.002(5) -0.012(5)
C125 0.047(6) 0.066(7) 0.026(5) 0.002(5) 0.006(4) 0.000(5)
C13 0.039(5) 0.069(7) 0.041(5) -0.017(5) 0.023(4) -0.013(5)
C131 0.069(6) 0.051(6) 0.027(4) 0.000(4) 0.020(4) -0.005(5)
N132 0.072(5) 0.035(5) 0.027(4) 0.000(3) 0.019(4) 0.001(4)
C133 0.060(6) 0.043(6) 0.024(4) 0.013(4) 0.021(4) 0.013(5)
C134 0.022(4) 0.058(6) 0.053(5) 0.001(5) 0.021(4) 0.005(4)
C135 0.078(6) 0.070(7) 0.033(4) 0.001(5) 0.035(4) 0.003(6)
C136 0.066(6) 0.066(7) 0.037(4) 0.007(5) 0.034(4) 0.011(5)
C14 0.055(6) 0.047(6) 0.031(4) -0.004(4) 0.012(4) 0.008(5)
N141 0.030(4) 0.066(6) 0.042(4) -0.005(4) 0.014(3) -0.021(4)
C142 0.045(5) 0.077(7) 0.028(4) 0.018(5) 0.021(4) 0.038(5)
N143 0.061(5) 0.045(5) 0.026(3) -0.005(4) 0.020(3) -0.008(4)
C144 0.040(6) 0.075(8) 0.042(5) 0.015(6) 0.004(5) 0.002(6)
C145 0.056(6) 0.091(9) 0.040(5) -0.018(6) 0.016(5) -0.013(6)
C21 0.036(5) 0.080(8) 0.042(5) 0.011(5) 0.016(4) -0.009(5)
C211 0.030(5) 0.094(9) 0.042(5) 0.001(6) 0.014(4) 0.006(6)
N212 0.036(4) 0.086(6) 0.024(4) -0.003(4) 0.007(3) -0.003(4)
C213 0.042(6) 0.099(9) 0.039(5) -0.008(6) 0.010(5) -0.016(6)
C214 0.086(9) 0.081(9) 0.050(7) 0.003(7) -0.016(7) -0.023(8)
C215 0.151(13) 0.063(9) 0.103(11) -0.010(8) 0.029(10) -0.042(9)
C216 0.069(7) 0.118(11) 0.065(7) 0.035(7) 0.031(6) 0.008(8)
C22 0.057(7) 0.073(8) 0.047(6) -0.008(6) -0.003(5) -0.019(6)
N221 0.047(5) 0.085(6) 0.015(4) -0.010(4) -0.008(3) -0.023(5)
C222 0.016(3) 0.070(5) 0.020(3) -0.004(3) -0.006(3) -0.005(3)
N223 0.055(5) 0.049(5) 0.028(4) -0.001(4) 0.007(4) -0.009(4)
C224 0.051(6) 0.083(8) 0.029(5) -0.007(5) 0.006(5) -0.031(6)
C225 0.059(6) 0.095(9) 0.016(4) 0.000(5) 0.009(4) -0.028(6)
C23 0.041(6) 0.106(10) 0.053(6) 0.019(6) 0.006(5) 0.013(6)
C231 0.101(9) 0.058(7) 0.038(6) 0.000(5) 0.011(6) -0.028(7)
N232 0.074(6) 0.045(5) 0.048(5) 0.003(4) 0.012(4) -0.009(5)
C233 0.088(8) 0.048(7) 0.037(5) 0.005(5) 0.004(6) -0.010(6)
C234 0.147(12) 0.054(8) 0.059(8) -0.015(7) -0.001(8) -0.012(8)
C235 0.109(10) 0.054(8) 0.103(10) 0.035(7) 0.017(8) 0.027(7)
C236 0.129(12) 0.044(7) 0.049(7) -0.005(6) -0.032(8) -0.007(8)
C24 0.070(6) 0.076(8) 0.038(5) -0.002(5) 0.025(5) -0.023(6)
N241 0.072(5) 0.087(7) 0.023(4) 0.001(4) 0.010(4) -0.044(5)
C242 0.080(7) 0.064(7) 0.029(5) -0.014(5) 0.011(5) -0.010(6)
N243 0.057(5) 0.061(6) 0.027(4) 0.004(4) 0.009(4) -0.016(5)
C244 0.043(6) 0.112(10) 0.020(4) 0.009(5) 0.004(4) -0.010(6)
C245 0.044(6) 0.113(10) 0.036(5) 0.018(6) 0.000(5) -0.029(7)
C31 0.083(8) 0.064(8) 0.078(8) 0.013(7) 0.021(7) -0.001(7)
C311 0.091(8) 0.050(7) 0.058(6) 0.011(6) 0.022(6) -0.002(6)
N312 0.086(6) 0.068(6) 0.071(5) 0.000(5) 0.042(5) 0.000(5)
C313 0.118(7) 0.053(7) 0.100(6) -0.028(5) 0.091(5) -0.015(6)
C314 0.153(9) 0.052(8) 0.104(8) -0.017(6) 0.087(7) -0.027(8)
C315 0.107(8) 0.053(8) 0.128(9) -0.006(7) 0.081(7) 0.000(7)
C316 0.124(9) 0.025(6) 0.127(10) 0.007(7) 0.066(8) 0.016(7)
C32 0.079(8) 0.091(9) 0.026(5) -0.004(6) 0.009(5) 0.012(7)
N321 0.066(5) 0.070(6) 0.043(4) 0.008(4) 0.020(4) 0.026(5)
C322 0.087(7) 0.042(6) 0.018(4) 0.014(4) 0.014(4) 0.026(6)
N323 0.050(5) 0.081(6) 0.026(4) 0.025(4) 0.006(3) 0.029(5)
C324 0.075(8) 0.112(10) 0.047(6) 0.040(6) 0.016(6) 0.056(7)
C325 0.039(6) 0.171(13) 0.043(5) 0.046(7) 0.016(5) 0.024(8)
C33 0.064(7) 0.075(8) 0.029(5) 0.000(5) 0.012(5) 0.003(6)
C331 0.063(6) 0.064(7) 0.015(4) 0.009(4) 0.010(4) 0.015(5)
N332 0.050(5) 0.077(6) 0.038(4) 0.011(4) 0.020(3) 0.021(4)
C333 0.048(6) 0.063(7) 0.030(5) 0.007(5) 0.015(4) 0.015(5)
C334 0.129(10) 0.064(8) 0.034(5) -0.013(6) 0.023(6) 0.014(7)
C335 0.107(8) 0.059(7) 0.048(6) 0.006(5) 0.031(6) 0.033(7)
C336 0.085(7) 0.044(6) 0.038(5) 0.007(5) 0.022(5) 0.008(6)
C34 0.079(8) 0.071(8) 0.060(7) 0.012(6) 0.013(6) 0.027(7)
N341 0.056(5) 0.063(6) 0.024(4) -0.002(4) 0.007(3) 0.021(4)
C342 0.069(6) 0.098(9) 0.024(4) -0.002(5) 0.028(4) 0.008(6)
N343 0.068(6) 0.080(7) 0.052(5) 0.028(5) 0.020(4) 0.017(5)
C344 0.085(7) 0.073(8) 0.057(6) 0.000(6) 0.044(5) -0.004(7)
C345 0.059(6) 0.118(10) 0.031(5) 0.018(6) 0.025(4) 0.036(7)
O10 0.088(5) 0.138(7) 0.058(4) -0.038(5) 0.037(4) -0.029(5)
S10 0.158(3) 0.155(4) 0.106(3) -0.047(3) 0.070(2) -0.036(3)
C101 0.105(9) 0.27(2) 0.095(9) -0.046(11) 0.055(8) -0.106(11)
C102 0.60(3) 0.129(18) 0.34(2) -0.076(17) 0.34(2) -0.09(2)
O20 0.084(5) 0.097(6) 0.064(4) -0.005(4) 0.028(4) -0.002(5)
S20 0.198(4) 0.161(4) 0.076(2) -0.024(3) 0.068(2) -0.060(3)
C201 0.174(14) 0.080(10) 0.068(9) -0.012(8) 0.020(9) -0.036(10)
C202 0.060(8) 0.232(19) 0.214(17) 0.072(15) 0.054(10) 0.072(11)
O30 0.119(6) 0.100(7) 0.098(6) -0.002(5) 0.057(5) 0.013(6)
S30 0.174(3) 0.177(5) 0.404(6) 0.148(4) 0.203(4) 0.079(3)
O01 0.132(7) 0.169(10) 0.106(6) -0.016(6) 0.066(5) -0.043(7)

loop_
_atom_type_symbol
_atom_type_description
_atom_type_scat_dispersion_real
_atom_type_scat_dispersion_imag
_atom_type_scat_source
C C 0.0033 0.0016 'International Tables Vol C Tables 4.2.6.8 and 6.1.1.4'
H H 0 0 'International Tables Vol C Tables 4.2.6.8 and 6.1.1.4'
Br Br -0.2901 2.4595 'International Tables Vol C Tables 4.2.6.8 and 6.1.1.4'
Hg Hg -2.3894 9.2266 'International Tables Vol C Tables 4.2.6.8 and 6.1.1.4'
N N 0.0061 0.0033 'International Tables Vol C Tables 4.2.6.8 and 6.1.1.4'
O O 0.0106 0.006 'International Tables Vol C Tables 4.2.6.8 and 6.1.1.4'
S S 0.1246 0.1234 'International Tables Vol C Tables 4.2.6.8 and 6.1.1.4'

loop_
_geom_angle_atom_site_label_1
_geom_angle_atom_site_label_2
_geom_angle_atom_site_label_3
_geom_angle
_geom_angle_site_symmetry_1
_geom_angle_site_symmetry_3
C142 Hg1 C122 153.7(3) . .
C142 Hg1 Br11 104.9(2) . .
C122 Hg1 Br11 95.5(2) . .
C142 Hg1 Br12 86.9(2) . .
C122 Hg1 Br12 109.3(2) . .
Br11 Hg1 Br12 91.38(3) . .
C242 Hg2 C222 162.3(3) 7_666 .
C242 Hg2 Br22 96.9(3) 7_666 .
C222 Hg2 Br22 94.8(3) . .
C242 Hg2 Br21 95.5(3) 7_666 .
C222 Hg2 Br21 98.7(2) . .
Br22 Hg2 Br21 85.76(3) . .
C322 Hg3 C342 159.8(3) . 7_656
C322 Hg3 Br31 98.1(2) . .
C342 Hg3 Br31 97.0(3) 7_656 .
C322 Hg3 Br32 98.7(2) . .
C342 Hg3 Br32 95.8(3) 7_656 .
Br31 Hg3 Br32 85.59(4) . .
C111 C11 N121 113.0(7) . .
C111 C11 H11A 109 . .
N121 C11 H11A 109 . .
C111 C11 H11B 109 . .
N121 C11 H11B 109 . .
H11A C11 H11B 107.8 . .
N112 C111 C116 123.4(8) . .
N112 C111 C11 117.1(8) . .
C116 C111 C11 119.2(7) . .
C111 N112 C113 116.8(8) . .
N112 C113 C114 122.7(8) . .
N112 C113 C12 116.8(8) . .
C114 C113 C12 120.3(8) . .
C115 C114 C113 118.1(9) . .
C115 C114 H114 120.9 . .
C113 C114 H114 120.9 . .
C116 C115 C114 120.6(10) . .
C116 C115 H115 119.7 . .
C114 C115 H115 119.7 . .
C115 C116 C111 118.3(8) . .
C115 C116 H116 120.8 . .
C111 C116 H116 120.8 . .
N123 C12 C113 112.4(7) 2_655 .
N123 C12 H12A 109.1 2_655 .
C113 C12 H12A 109.1 . .
N123 C12 H12B 109.1 2_655 .
C113 C12 H12B 109.1 . .
H12A C12 H12B 107.9 . .
C122 N121 C125 110.4(8) . .
C122 N121 C11 124.4(8) . .
C125 N121 C11 125.1(8) . .
N121 C122 N123 104.4(8) . .
N121 C122 Hg1 129.1(7) . .
N123 C122 Hg1 126.5(7) . .
C122 N123 C124 108.5(8) . .
C122 N123 C12 124.3(8) . 2_655
C124 N123 C12 126.8(8) . 2_655
C125 C124 N123 108.2(9) . .
C125 C124 H124 125.9 . .
N123 C124 H124 125.9 . .
C124 C125 N121 108.4(10) . .
C124 C125 H125 125.8 . .
N121 C125 H125 125.8 . .
N141 C13 C131 113.1(8) . .
N141 C13 H13A 108.9 . .
C131 C13 H13A 108.9 . .
N141 C13 H13B 109 . .
C131 C13 H13B 108.9 . .
H13A C13 H13B 107.8 . .
N132 C131 C136 123.2(8) . .
N132 C131 C13 116.3(9) . .
C136 C131 C13 120.5(8) . .
C133 N132 C131 119.8(8) . .
N132 C133 C134 119.2(8) . .
N132 C133 C14 119.2(9) . .
C134 C133 C14 121.5(7) . .
C135 C134 C133 120.9(8) . .
C135 C134 H134 119.5 . .
C133 C134 H134 119.5 . .
C134 C135 C136 121.2(10) . .
C134 C135 H135 119.4 . .
C136 C135 H135 119.4 . .
C135 C136 C131 115.6(9) . .
C135 C136 H136 122.2 . .
C131 C136 H136 122.2 . .
N143 C14 C133 110.0(7) 2_655 .
N143 C14 H14A 109.7 2_655 .
C133 C14 H14A 109.7 . .
N143 C14 H14B 109.7 2_655 .
C133 C14 H14B 109.7 . .
H14A C14 H14B 108.2 . .
C142 N141 C145 111.7(9) . .
C142 N141 C13 125.2(8) . .
C145 N141 C13 123.1(8) . .
N141 C142 N143 102.8(8) . .
N141 C142 Hg1 126.5(7) . .
N143 C142 Hg1 130.6(7) . .
C144 N143 C142 112.7(8) . .
C144 N143 C14 121.3(8) . 2_655
C142 N143 C14 125.8(8) . 2_655
C145 C144 N143 106.7(10) . .
C145 C144 H144 126.6 . .
N143 C144 H144 126.7 . .
C144 C145 N141 106.1(10) . .
C144 C145 H145 127 . .
N141 C145 H145 127 . .
N221 C21 C211 114.0(7) . .
N221 C21 H21A 108.7 . .
C211 C21 H21A 108.7 . .
N221 C21 H21B 108.7 . .
C211 C21 H21B 108.7 . .
H21A C21 H21B 107.6 . .
N212 C211 C216 120.9(10) . .
N212 C211 C21 115.9(9) . .
C216 C211 C21 122.7(8) . .
C211 N212 C213 114.7(9) . .
C214 C213 N212 126.5(9) . .
C214 C213 C24 121.0(10) . .
N212 C213 C24 112.4(9) . .
C213 C214 C215 117.3(11) . .
C213 C214 H214 121.3 . .
C215 C214 H214 121.3 . .
C214 C215 C216 119.4(12) . .
C214 C215 H215 120.3 . .
C216 C215 H215 120.3 . .
C215 C216 C211 121.0(10) . .
C215 C216 H216 119.5 . .
C211 C216 H216 119.5 . .
N223 C22 C233 113.3(9) . .
N223 C22 H22A 108.9 . .
C233 C22 H22A 108.9 . .
N223 C22 H22B 108.9 . .
C233 C22 H22B 108.9 . .
H22A C22 H22B 107.7 . .
C222 N221 C225 112.1(9) . .
C222 N221 C21 123.3(9) . .
C225 N221 C21 124.4(9) . .
N223 C222 N221 101.4(8) . .
N223 C222 Hg2 129.4(7) . .
N221 C222 Hg2 128.8(7) . .
C222 N223 C224 113.0(9) . .
C222 N223 C22 123.0(9) . .
C224 N223 C22 123.9(9) . .
C225 C224 N223 106.8(10) . .
C225 C224 H224 126.6 . .
N223 C224 H224 126.6 . .
C224 C225 N221 106.6(10) . .
C224 C225 H225 126.7 . .
N221 C225 H225 126.7 . .
N241 C23 C231 110.9(8) . .
N241 C23 H23A 109.5 . .
C231 C23 H23A 109.5 . .
N241 C23 H23B 109.5 . .
C231 C23 H23B 109.5 . .
H23A C23 H23B 108 . .
C236 C231 N232 125.8(10) . .
C236 C231 C23 120.0(9) . .
N232 C231 C23 114.2(9) . .
C233 N232 C231 115.1(9) . .
N232 C233 C234 125.3(9) . .
N232 C233 C22 115.1(9) . .
C234 C233 C22 119.7(9) . .
C233 C234 C235 114.7(11) . .
C233 C234 H234 122.6 . .
C235 C234 H234 122.6 . .
C236 C235 C234 122.5(11) . .
C236 C235 H235 118.8 . .
C234 C235 H235 118.8 . .
C235 C236 C231 116.6(10) . .
C235 C236 H236 121.7 . .
C231 C236 H236 121.7 . .
N243 C24 C213 119.5(9) . .
N243 C24 H24A 107.4 . .
C213 C24 H24A 107.4 . .
N243 C24 H24B 107.4 . .
C213 C24 H24B 107.4 . .
H24A C24 H24B 107 . .
C245 N241 C242 113.7(11) . .
C245 N241 C23 122.5(10) . .
C242 N241 C23 123.5(10) . .
N243 C242 N241 103.4(10) . .
N243 C242 Hg2 127.5(8) . 7_666
N241 C242 Hg2 129.0(9) . 7_666
C242 N243 C244 110.0(9) . .
C242 N243 C24 123.6(9) . .
C244 N243 C24 126.4(9) . .
C245 C244 N243 106.9(10) . .
C245 C244 H244 126.5 . .
N243 C244 H244 126.5 . .
N241 C245 C244 105.8(11) . .
N241 C245 H245 127.1 . .
C244 C245 H245 127.1 . .
N321 C31 C311 117.2(9) . .
N321 C31 H31A 108 . .
C311 C31 H31A 108 . .
N321 C31 H31B 108 . .
C311 C31 H31B 108 . .
H31A C31 H31B 107.2 . .
C316 C311 N312 127.2(11) . .
C316 C311 C31 120.6(10) . .
N312 C311 C31 112.0(11) . .
C311 N312 C313 117.3(10) . .
N312 C313 C314 116.2(10) . .
N312 C313 C34 117.8(10) . .
C314 C313 C34 125.5(10) . .
C313 C314 C315 122.7(11) . .
C313 C314 H314 118.7 . .
C315 C314 H314 118.7 . .
C316 C315 C314 117.6(12) . .
C316 C315 H315 121.2 . .
C314 C315 H315 121.2 . .
C315 C316 C311 118.9(12) . .
C315 C316 H316 120.6 . .
C311 C316 H316 120.6 . .
N323 C32 C333 112.5(8) . .
N323 C32 H32A 109.1 . .
C333 C32 H32A 109.1 . .
N323 C32 H32B 109.1 . .
C333 C32 H32B 109.1 . .
H32A C32 H32B 107.8 . .
C325 N321 C322 113.2(10) . .
C325 N321 C31 124.7(11) . .
C322 N321 C31 121.9(9) . .
N323 C322 N321 102.4(10) . .
N323 C322 Hg3 127.6(8) . .
N321 C322 Hg3 129.9(8) . .
C322 N323 C324 111.9(10) . .
C322 N323 C32 126.6(10) . .
C324 N323 C32 121.4(10) . .
C325 C324 N323 106.1(11) . .
C325 C324 H324 127 . .
N323 C324 H324 127 . .
N321 C325 C324 106.4(12) . .
N321 C325 H325 126.8 . .
C324 C325 H325 126.8 . .
N341 C33 C331 112.2(8) . .
N341 C33 H33A 109.2 . .
C331 C33 H33A 109.2 . .
N341 C33 H33B 109.2 . .
C331 C33 H33B 109.2 . .
H33A C33 H33B 107.9 . .
N332 C331 C336 123.8(8) . .
N332 C331 C33 116.2(9) . .
C336 C331 C33 119.8(8) . .
C333 N332 C331 117.0(8) . .
C334 C333 N332 122.8(8) . .
C334 C333 C32 119.0(9) . .
N332 C333 C32 118.0(9) . .
C333 C334 C335 121.2(9) . .
C333 C334 H334 119.4 . .
C335 C334 H334 119.4 . .
C336 C335 C334 116.0(10) . .
C336 C335 H335 122 . .
C334 C335 H335 122 . .
C331 C336 C335 119.2(9) . .
C331 C336 H336 120.4 . .
C335 C336 H336 120.4 . .
N343 C34 C313 110.5(9) . .
N343 C34 H34A 109.5 . .
C313 C34 H34A 109.5 . .
N343 C34 H34B 109.5 . .
C313 C34 H34B 109.5 . .
H34A C34 H34B 108.1 . .
C342 N341 C345 107.3(9) . .
C342 N341 C33 129.1(10) . .
C345 N341 C33 123.5(9) . .
N343 C342 N341 108.4(10) . .
N343 C342 Hg3 128.2(9) . 7_656
N341 C342 Hg3 122.9(8) . 7_656
C342 N343 C34 129.2(11) . .
C342 N343 C344 110.8(10) . .
C34 N343 C344 120.0(10) . .
C345 C344 N343 104.2(10) . .
C345 C344 H344 127.9 . .
N343 C344 H344 127.9 . .
C344 C345 N341 109.2(10) . .
C344 C345 H345 125.4 . .
N341 C345 H345 125.4 . .
O10 S10 C101 106.3(6) . .
O10 S10 C102 108.1(8) . .
C101 S10 C102 101.3(9) . .
S10 C101 H10A 109.5 . .
S10 C101 H10B 109.5 . .
H10A C101 H10B 109.5 . .
S10 C101 H10C 109.5 . .
H10A C101 H10C 109.5 . .
H10B C101 H10C 109.5 . .
S10 C102 H10D 109.5 . .
S10 C102 H10E 109.5 . .
H10D C102 H10E 109.5 . .
S10 C102 H10F 109.5 . .
H10D C102 H10F 109.5 . .
H10E C102 H10F 109.5 . .
O20 S20 C202 110.2(6) . .
O20 S20 C201 107.2(6) . .
C202 S20 C201 104.0(8) . .
S20 C201 H20A 109.5 . .
S20 C201 H20B 109.5 . .
H20A C201 H20B 109.5 . .
S20 C201 H20C 109.5 . .
H20A C201 H20C 109.5 . .
H20B C201 H20C 109.5 . .
S20 C202 H20D 109.5 . .
S20 C202 H20E 109.5 . .
H20D C202 H20E 109.5 . .
S20 C202 H20F 109.5 . .
H20D C202 H20F 109.5 . .
H20E C202 H20F 109.5 . .
O30 S30 C302 114.3(8) . .
O30 S30 C301 95.8(8) . .
C302 S30 C301 88.9(9) . .
S30 C301 H30A 109.5 . .
S30 C301 H30B 109.5 . .
H30A C301 H30B 109.5 . .
S30 C301 H30C 109.5 . .
H30A C301 H30C 109.5 . .
H30B C301 H30C 109.5 . .
S30 C302 H30D 109.5 . .
S30 C302 H30E 109.5 . .
H30D C302 H30E 109.5 . .
S30 C302 H30F 109.5 . .
H30D C302 H30F 109.5 . .
H30E C302 H30F 109.5 . .

loop_
_geom_bond_atom_site_label_1
_geom_bond_atom_site_label_2
_geom_bond_distance
_geom_bond_site_symmetry_2
Hg1 C142 2.063(10) .
Hg1 C122 2.127(10) .
Hg1 Br11 2.8772(11) .
Hg1 Br12 2.9013(12) .
Hg2 C242 2.055(12) 7_666
Hg2 C222 2.062(10) .
Hg2 Br22 2.9597(12) .
Hg2 Br21 2.9664(11) .
Hg3 C322 2.070(12) .
Hg3 C342 2.130(11) 7_656
Hg3 Br31 2.9120(13) .
Hg3 Br32 2.9787(14) .
C11 C111 1.487(11) .
C11 N121 1.502(12) .
C11 H11A 0.99 .
C11 H11B 0.99 .
C111 N112 1.304(10) .
C111 C116 1.388(13) .
N112 C113 1.315(10) .
C113 C114 1.377(14) .
C113 C12 1.494(11) .
C114 C115 1.347(12) .
C114 H114 0.95 .
C115 C116 1.303(13) .
C115 H115 0.95 .
C116 H116 0.95 .
C12 N123 1.443(12) 2_655
C12 H12A 0.99 .
C12 H12B 0.99 .
N121 C122 1.341(12) .
N121 C125 1.378(12) .
C122 N123 1.380(12) .
N123 C124 1.391(12) .
N123 C12 1.443(12) 2_655
C124 C125 1.278(14) .
C124 H124 0.95 .
C125 H125 0.95 .
C13 N141 1.476(12) .
C13 C131 1.506(11) .
C13 H13A 0.99 .
C13 H13B 0.99 .
C131 N132 1.360(12) .
C131 C136 1.407(14) .
N132 C133 1.348(10) .
C133 C134 1.395(13) .
C133 C14 1.478(12) .
C134 C135 1.364(12) .
C134 H134 0.95 .
C135 C136 1.389(12) .
C135 H135 0.95 .
C136 H136 0.95 .
C14 N143 1.448(12) 2_655
C14 H14A 0.99 .
C14 H14B 0.99 .
N141 C142 1.332(11) .
N141 C145 1.402(13) .
C142 N143 1.363(12) .
N143 C144 1.354(13) .
N143 C14 1.448(12) 2_655
C144 C145 1.329(15) .
C144 H144 0.95 .
C145 H145 0.95 .
C21 N221 1.470(13) .
C21 C211 1.539(13) .
C21 H21A 0.99 .
C21 H21B 0.99 .
C211 N212 1.345(11) .
C211 C216 1.402(16) .
N212 C213 1.406(13) .
C213 C214 1.351(16) .
C213 C24 1.514(12) .
C214 C215 1.354(16) .
C214 H214 0.95 .
C215 C216 1.388(17) .
C215 H215 0.95 .
C216 H216 0.95 .
C22 N223 1.422(13) .
C22 C233 1.539(13) .
C22 H22A 0.99 .
C22 H22B 0.99 .
N221 C222 1.372(12) .
N221 C225 1.378(13) .
C222 N223 1.345(12) .
N223 C224 1.378(13) .
C224 C225 1.309(15) .
C224 H224 0.95 .
C225 H225 0.95 .
C23 N241 1.507(14) .
C23 C231 1.562(15) .
C23 H23A 0.99 .
C23 H23B 0.99 .
C231 C236 1.355(15) .
C231 N232 1.361(12) .
N232 C233 1.323(12) .
C233 C234 1.383(15) .
C234 C235 1.419(16) .
C234 H234 0.95 .
C235 C236 1.332(16) .
C235 H235 0.95 .
C236 H236 0.95 .
C24 N243 1.444(13) .
C24 H24A 0.99 .
C24 H24B 0.99 .
N241 C245 1.335(14) .
N241 C242 1.363(13) .
C242 N243 1.352(14) .
C242 Hg2 2.055(12) 7_666
N243 C244 1.401(13) .
C244 C245 1.360(16) .
C244 H244 0.95 .
C245 H245 0.95 .
C31 N321 1.517(14) .
C31 C311 1.537(16) .
C31 H31A 0.99 .
C31 H31B 0.99 .
C311 C316 1.362(17) .
C311 N312 1.375(13) .
N312 C313 1.385(13) .
C313 C314 1.399(16) .
C313 C34 1.507(14) .
C314 C315 1.488(16) .
C314 H314 0.95 .
C315 C316 1.283(17) .
C315 H315 0.95 .
C316 H316 0.95 .
C32 N323 1.448(13) .
C32 C333 1.481(12) .
C32 H32A 0.99 .
C32 H32B 0.99 .
N321 C325 1.340(14) .
N321 C322 1.367(13) .
C322 N323 1.351(13) .
N323 C324 1.379(15) .
C324 C325 1.356(17) .
C324 H324 0.95 .
C325 H325 0.95 .
C33 N341 1.453(13) .
C33 C331 1.455(12) .
C33 H33A 0.99 .
C33 H33B 0.99 .
C331 N332 1.365(11) .
C331 C336 1.386(14) .
N332 C333 1.362(11) .
C333 C334 1.350(14) .
C334 C335 1.435(14) .
C334 H334 0.95 .
C335 C336 1.410(13) .
C335 H335 0.95 .
C336 H336 0.95 .
C34 N343 1.422(14) .
C34 H34A 0.99 .
C34 H34B 0.99 .
N341 C342 1.346(13) .
N341 C345 1.405(14) .
C342 N343 1.297(14) .
C342 Hg3 2.130(11) 7_656
N343 C344 1.428(15) .
C344 C345 1.329(15) .
C344 H344 0.95 .
C345 H345 0.95 .
O10 S10 1.454(8) .
S10 C101 1.813(12) .
S10 C102 1.834(16) .
C101 H10A 0.98 .
C101 H10B 0.98 .
C101 H10C 0.98 .
C102 H10D 0.98 .
C102 H10E 0.98 .
C102 H10F 0.98 .
O20 S20 1.509(8) .
S20 C202 1.640(14) .
S20 C201 1.769(12) .
C201 H20A 0.98 .
C201 H20B 0.98 .
C201 H20C 0.98 .
C202 H20D 0.98 .
C202 H20E 0.98 .
C202 H20F 0.98 .
O30 S30 1.450(9) .
S30 C302 1.658(15) .
S30 C301 2.02(2) .
C301 H30A 0.98 .
C301 H30B 0.98 .
C301 H30C 0.98 .
C302 H30D 0.98 .
C302 H30E 0.98 .
C302 H30F 0.98 .
O04 O05 1.64(3) .

loop_
_geom_torsion_atom_site_label_1
_geom_torsion_atom_site_label_2
_geom_torsion_atom_site_label_3
_geom_torsion_atom_site_label_4
_geom_torsion
_geom_torsion_site_symmetry_1
_geom_torsion_site_symmetry_4
N121 C11 C111 N112 -31.1(12) . .
N121 C11 C111 C116 156.0(8) . .
C116 C111 N112 C113 -0.1(13) . .
C11 C111 N112 C113 -172.7(8) . .
C111 N112 C113 C114 -1.5(14) . .
C111 N112 C113 C12 -177.5(8) . .
N112 C113 C114 C115 1.4(15) . .
C12 C113 C114 C115 177.3(9) . .
C113 C114 C115 C116 0.4(16) . .
C114 C115 C116 C111 -1.9(15) . .
N112 C111 C116 C115 1.8(15) . .
C11 C111 C116 C115 174.3(9) . .
N112 C113 C12 N123 22.9(12) . 2_655
C114 C113 C12 N123 -153.3(9) . 2_655
C111 C11 N121 C122 -92.7(9) . .
C111 C11 N121 C125 92.1(10) . .
C125 N121 C122 N123 1.7(8) . .
C11 N121 C122 N123 -174.1(6) . .
C125 N121 C122 Hg1 -179.7(5) . .
C11 N121 C122 Hg1 4.5(11) . .
C142 Hg1 C122 N121 89.4(10) . .
Br11 Hg1 C122 N121 -51.5(7) . .
Br12 Hg1 C122 N121 -144.9(6) . .
C142 Hg1 C122 N123 -92.3(10) . .
Br11 Hg1 C122 N123 126.8(6) . .
Br12 Hg1 C122 N123 33.4(7) . .
N121 C122 N123 C124 -3.5(8) . .
Hg1 C122 N123 C124 177.9(5) . .
N121 C122 N123 C12 -176.9(6) . 2_655
Hg1 C122 N123 C12 4.5(10) . 2_655
C122 N123 C124 C125 4.2(9) . .
C12 N123 C124 C125 177.4(7) 2_655 .
N123 C124 C125 N121 -3.1(9) . .
C122 N121 C125 C124 0.9(9) . .
C11 N121 C125 C124 176.7(7) . .
N141 C13 C131 N132 50.9(11) . .
N141 C13 C131 C136 -130.7(9) . .
C136 C131 N132 C133 2.6(14) . .
C13 C131 N132 C133 -179.0(8) . .
C131 N132 C133 C134 -1.6(13) . .
C131 N132 C133 C14 -178.5(8) . .
N132 C133 C134 C135 -0.5(14) . .
C14 C133 C134 C135 176.4(9) . .
C133 C134 C135 C136 1.7(15) . .
C134 C135 C136 C131 -0.7(15) . .
N132 C131 C136 C135 -1.5(14) . .
C13 C131 C136 C135 -179.7(9) . .
N132 C133 C14 N143 -33.9(12) . 2_655
C134 C133 C14 N143 149.2(9) . 2_655
C131 C13 N141 C142 -138.7(8) . .
C131 C13 N141 C145 43.4(11) . .
C145 N141 C142 N143 -1.2(9) . .
C13 N141 C142 N143 -179.3(7) . .
C145 N141 C142 Hg1 -179.3(6) . .
C13 N141 C142 Hg1 2.5(11) . .
C122 Hg1 C142 N141 69.6(12) . .
Br11 Hg1 C142 N141 -150.9(6) . .
Br12 Hg1 C142 N141 -60.3(7) . .
C122 Hg1 C142 N143 -108.0(10) . .
Br11 Hg1 C142 N143 31.5(8) . .
Br12 Hg1 C142 N143 122.1(7) . .
N141 C142 N143 C144 1.5(9) . .
Hg1 C142 N143 C144 179.5(6) . .
N141 C142 N143 C14 -174.2(7) . 2_655
Hg1 C142 N143 C14 3.9(12) . 2_655
C142 N143 C144 C145 -1.3(10) . .
C14 N143 C144 C145 174.6(8) 2_655 .
N143 C144 C145 N141 0.5(10) . .
C142 N141 C145 C144 0.5(10) . .
C13 N141 C145 C144 178.7(7) . .
N221 C21 C211 N212 -39.4(13) . .
N221 C21 C211 C216 148.0(10) . .
C216 C211 N212 C213 -4.4(14) . .
C21 C211 N212 C213 -177.2(9) . .
C211 N212 C213 C214 4.2(17) . .
C211 N212 C213 C24 -179.3(9) . .
N212 C213 C214 C215 -1(2) . .
C24 C213 C214 C215 -177.2(13) . .
C213 C214 C215 C216 -2(2) . .
C214 C215 C216 C211 1(2) . .
N212 C211 C216 C215 1.9(19) . .
C21 C211 C216 C215 174.2(12) . .
C211 C21 N221 C222 -74.2(11) . .
C211 C21 N221 C225 101.2(10) . .
C225 N221 C222 N223 1.8(9) . .
C21 N221 C222 N223 177.7(7) . .
C225 N221 C222 Hg2 174.9(6) . .
C21 N221 C222 Hg2 -9.2(11) . .
C242 Hg2 C222 N223 -87.3(16) 7_666 .
Br22 Hg2 C222 N223 43.7(7) . .
Br21 Hg2 C222 N223 130.2(7) . .
C242 Hg2 C222 N221 101.5(14) 7_666 .
Br22 Hg2 C222 N221 -127.5(7) . .
Br21 Hg2 C222 N221 -41.1(7) . .
N221 C222 N223 C224 0.0(9) . .
Hg2 C222 N223 C224 -173.0(6) . .
N221 C222 N223 C22 -179.2(7) . .
Hg2 C222 N223 C22 7.7(11) . .
C233 C22 N223 C222 122.1(10) . .
C233 C22 N223 C224 -57.0(12) . .
C222 N223 C224 C225 -1.9(10) . .
C22 N223 C224 C225 177.4(8) . .
N223 C224 C225 N221 2.8(9) . .
C222 N221 C225 C224 -3.0(10) . .
C21 N221 C225 C224 -178.9(7) . .
N241 C23 C231 C236 -137.4(13) . .
N241 C23 C231 N232 44.7(14) . .
C236 C231 N232 C233 -1(2) . .
C23 C231 N232 C233 176.9(10) . .
C231 N232 C233 C234 3(2) . .
C231 N232 C233 C22 -178.9(11) . .
N223 C22 C233 N232 -46.1(14) . .
N223 C22 C233 C234 132.1(13) . .
N232 C233 C234 C235 -4(2) . .
C22 C233 C234 C235 178.3(13) . .
C233 C234 C235 C236 2(2) . .
C234 C235 C236 C231 -1(2) . .
N232 C231 C236 C235 0(2) . .
C23 C231 C236 C235 -177.8(13) . .
C214 C213 C24 N243 -149.1(12) . .
N212 C213 C24 N243 34.3(14) . .
C231 C23 N241 C245 67.3(12) . .
C231 C23 N241 C242 -118.7(10) . .
C245 N241 C242 N243 -4.6(10) . .
C23 N241 C242 N243 -179.0(7) . .
C245 N241 C242 Hg2 177.2(7) . 7_666
C23 N241 C242 Hg2 2.7(12) . 7_666
N241 C242 N243 C244 3.5(9) . .
Hg2 C242 N243 C244 -178.2(6) 7_666 .
N241 C242 N243 C24 -176.6(7) . .
Hg2 C242 N243 C24 1.7(12) 7_666 .
C213 C24 N243 C242 76.1(12) . .
C213 C24 N243 C244 -104.0(11) . .
C242 N243 C244 C245 -1.4(10) . .
C24 N243 C244 C245 178.7(8) . .
C242 N241 C245 C244 3.8(10) . .
C23 N241 C245 C244 178.3(8) . .
N243 C244 C245 N241 -1.4(10) . .
N321 C31 C311 C316 149.7(11) . .
N321 C31 C311 N312 -35.4(14) . .
C316 C311 N312 C313 -3.0(18) . .
C31 C311 N312 C313 -177.5(9) . .
C311 N312 C313 C314 3.1(15) . .
C311 N312 C313 C34 175.7(10) . .
N312 C313 C314 C315 -2.8(17) . .
C34 C313 C314 C315 -174.8(11) . .
C313 C314 C315 C316 2.1(19) . .
C314 C315 C316 C311 -1.6(18) . .
N312 C311 C316 C315 2(2) . .
C31 C311 C316 C315 176.3(11) . .
C311 C31 N321 C325 112.0(12) . .
C311 C31 N321 C322 -72.8(12) . .
C325 N321 C322 N323 1.1(9) . .
C31 N321 C322 N323 -174.6(8) . .
C325 N321 C322 Hg3 177.9(6) . .
C31 N321 C322 Hg3 2.1(12) . .
C342 Hg3 C322 N323 -94.2(14) 7_656 .
Br31 Hg3 C322 N323 127.9(7) . .
Br32 Hg3 C322 N323 41.1(7) . .
C342 Hg3 C322 N321 89.8(14) 7_656 .
Br31 Hg3 C322 N321 -48.1(8) . .
Br32 Hg3 C322 N321 -134.9(7) . .
N321 C322 N323 C324 -0.7(9) . .
Hg3 C322 N323 C324 -177.6(6) . .
N321 C322 N323 C32 -177.8(7) . .
Hg3 C322 N323 C32 5.4(12) . .
C333 C32 N323 C322 104.7(11) . .
C333 C32 N323 C324 -72.1(12) . .
C322 N323 C324 C325 0.1(10) . .
C32 N323 C324 C325 177.3(8) . .
C322 N321 C325 C324 -1.1(11) . .
C31 N321 C325 C324 174.5(8) . .
N323 C324 C325 N321 0.5(10) . .
N341 C33 C331 N332 46.6(13) . .
N341 C33 C331 C336 -139.6(10) . .
C336 C331 N332 C333 2.1(15) . .
C33 C331 N332 C333 175.7(9) . .
C331 N332 C333 C334 -3.2(16) . .
C331 N332 C333 C32 -179.1(10) . .
N323 C32 C333 C334 143.6(11) . .
N323 C32 C333 N332 -40.4(14) . .
N332 C333 C334 C335 2.9(19) . .
C32 C333 C334 C335 178.7(11) . .
C333 C334 C335 C336 -1.2(18) . .
N332 C331 C336 C335 -0.6(17) . .
C33 C331 C336 C335 -174.0(10) . .
C334 C335 C336 C331 0.1(17) . .
N312 C313 C34 N343 41.9(15) . .
C314 C313 C34 N343 -146.2(12) . .
C331 C33 N341 C342 -127.8(10) . .
C331 C33 N341 C345 48.7(11) . .
C345 N341 C342 N343 1.1(9) . .
C33 N341 C342 N343 178.0(8) . .
C345 N341 C342 Hg3 173.8(6) . 7_656
C33 N341 C342 Hg3 -9.3(12) . 7_656
N341 C342 N343 C34 -178.0(8) . .
Hg3 C342 N343 C34 9.8(14) 7_656 .
N341 C342 N343 C344 0.7(10) . .
Hg3 C342 N343 C344 -171.5(6) 7_656 .
C313 C34 N343 C342 77.1(14) . .
C313 C34 N343 C344 -101.5(11) . .
C342 N343 C344 C345 -2.2(10) . .
C34 N343 C344 C345 176.6(8) . .
N343 C344 C345 N341 2.8(10) . .
C342 N341 C345 C344 -2.5(10) . .
C33 N341 C345 C344 -179.7(8) . .
